data_7046887
loop_
_publ_author_name
'Isaac, J. A.'
'Mansour, A.-T.'
'David, R.'
'Kochem, A.'
'Philouze, C.'
'Demeshko, S.'
'Meyer, F.'
'R\'eglier, M'
'Simaan, A. J.'
'Caldarelli, S.'
'Yemloul, M.'
'Jamet, H.'
'Thibon-Pourret, A'
'Belle, C.'

_publ_section_title
;
 Tetranuclear and dinuclear phenoxido bridged copper complexes based on
 unsymmetrical thiosemicarbazone ligands.
;
_journal_issue 29
_journal_name_full 'Dalton transactions (Cambridge, England : 2003)'
_journal_page_first 9665
_journal_page_last 9676
_journal_paper_doi 10.1039/c8dt02452a
_journal_volume 47
_journal_year 2018
_chemical_formula_moiety 'C23 H26 N6 O S'
_chemical_formula_sum 'C23 H26 N6 O S'
_chemical_formula_weight 434.56
_space_group_crystal_system monoclinic
_space_group_IT_number 14
_space_group_name_Hall '-P 2yn'
_space_group_name_H-M_alt 'P 1 21/n 1'
_symmetry_space_group_name_Hall '-P 2yn'
_symmetry_space_group_name_H-M 'P 1 21/n 1'
_atom_sites_solution_hydrogens geom
_audit_creation_date 2016-12-14
_audit_creation_method
;
Olex2 1.2
(compiled 2014.07.22 svn.r2960 for OlexSys, GUI svn.r4862)
;
_audit_update_record
;
2017-01-04 deposited with the CCDC.
2018-06-27 downloaded from the CCDC.
;
_cell_angle_alpha 90
_cell_angle_beta 94.92(3)
_cell_angle_gamma 90
_cell_formula_units_Z 4
_cell_length_a 9.911(2)
_cell_length_b 18.212(4)
_cell_length_c 12.793(3)
_cell_measurement_reflns_used 28560
_cell_measurement_temperature 200
_cell_measurement_theta_max 27.00
_cell_measurement_theta_min 1.95
_cell_volume 2300.6(9)
_computing_cell_refinement EvalCCD
_computing_data_collection Collect
_computing_data_reduction EvalCCD
_computing_molecular_graphics 'Olex2 (Dolomanov et al., 2009)'
_computing_publication_material 'Olex2 (Dolomanov et al., 2009)'
_computing_structure_refinement 'SHELXL-2014/7 (Sheldrick, 2014)'
_diffrn_ambient_temperature 200.0
_diffrn_detector 'CCD area detector'
_diffrn_detector_type KappaCCD
_diffrn_measured_fraction_theta_full 0.999
_diffrn_measured_fraction_theta_max 0.998
_diffrn_measurement_device_type 'Bruker-AXS-enraf-nonius KappaCCD'
_diffrn_measurement_method 'Phi and omega scans'
_diffrn_radiation_collimation 'Montel optic'
_diffrn_radiation_detector CCD
_diffrn_radiation_monochromator 'Multilayer mirrors'
_diffrn_radiation_probe x-ray
_diffrn_radiation_type MoK\a
_diffrn_radiation_wavelength 0.71073
_diffrn_reflns_av_R_equivalents 0.0470
_diffrn_reflns_av_unetI/netI 0.0341
_diffrn_reflns_Laue_measured_fraction_full 0.999
_diffrn_reflns_Laue_measured_fraction_max 0.998
_diffrn_reflns_limit_h_max 12
_diffrn_reflns_limit_h_min -12
_diffrn_reflns_limit_k_max 23
_diffrn_reflns_limit_k_min -20
_diffrn_reflns_limit_l_max 16
_diffrn_reflns_limit_l_min -16
_diffrn_reflns_number 28560
_diffrn_reflns_point_group_measured_fraction_full 0.999
_diffrn_reflns_point_group_measured_fraction_max 0.998
_diffrn_reflns_theta_full 25.242
_diffrn_reflns_theta_max 26.998
_diffrn_reflns_theta_min 1.950
_diffrn_source 'Incoatec ISG250'
_diffrn_source_target Mo
_diffrn_source_type 'Microfocus sealed tube'
_exptl_absorpt_coefficient_mu 0.167
_exptl_absorpt_correction_T_max 1
_exptl_absorpt_correction_T_min 0.373067
_exptl_absorpt_correction_type multi-scan
_exptl_absorpt_process_details
;
SADABS-2004/1 (Bruker,2004) was used for absorption correction.
R(int) was 0.2585 before and 0.0491 after correction.
The Ratio of minimum to maximum transmission is 0.3731.
The \l/2 correction factor is 0.0015.
;
_exptl_crystal_colour yellow
_exptl_crystal_colour_primary yellow
_exptl_crystal_density_diffrn 1.255
_exptl_crystal_description prism
_exptl_crystal_F_000 920
_exptl_crystal_size_max 0.68
_exptl_crystal_size_mid 0.29
_exptl_crystal_size_min 0.26
_refine_diff_density_max 0.228
_refine_diff_density_min -0.188
_refine_diff_density_rms 0.038
_refine_ls_extinction_method none
_refine_ls_goodness_of_fit_ref 1.058
_refine_ls_hydrogen_treatment constr
_refine_ls_matrix_type full
_refine_ls_number_parameters 487
_refine_ls_number_reflns 5022
_refine_ls_number_restraints 844
_refine_ls_restrained_S_all 1.010
_refine_ls_R_factor_all 0.0866
_refine_ls_R_factor_gt 0.0441
_refine_ls_shift/su_max 0.001
_refine_ls_shift/su_mean 0.000
_refine_ls_structure_factor_coef Fsqd
_refine_ls_weighting_details 'w=1/[\s^2^(Fo^2^)+(0.0448P)^2^+0.8940P] where P=(Fo^2^+2Fc^2^)/3'
_refine_ls_weighting_scheme calc
_refine_ls_wR_factor_gt 0.1036
_refine_ls_wR_factor_ref 0.1284
_reflns_Friedel_coverage 0.000
_reflns_number_gt 3224
_reflns_number_total 5022
_reflns_threshold_expression 'I > 2\s(I)'
_cod_data_source_file c8dt02452a2.cif
_cod_data_source_block sad2
_cod_depositor_comments 'Adding full bibliography for 7046887--7046889.cif.'
_cod_original_cell_volume 2300.8(8)
_cod_database_code 7046887
_shelx_space_group_comment
;
The symmetry employed for this shelxl refinement is uniquely defined
by the following loop, which should always be used as a source of
symmetry information in preference to the above space-group names.
They are only intended as comments.
;
_olex2_refinement_description
;
1. Fixed Uiso
 At 1.2 times of:
  All C(H) groups, All C(H,H) groups, All C(H,H,H,H) groups, All N(H) groups
 At 1.5 times of:
  All C(H,H,H) groups, All O(H) groups, All S(H) groups
2. Restrained distances
 C2-C8
 1.4 with sigma of 0.02
 C3-C2
 1.4 with sigma of 0.02
 C2'-C8
 1.4 with sigma of 0.02
 C1-C2'
 1.4 with sigma of 0.02
 C10-N6
 1.35 with sigma of 0.02
 C10'-N6'
 1.35 with sigma of 0.02
 N3-C10
 1.3 with sigma of 0.02
 N3'-C10'
 1.3 with sigma of 0.02
3. Rigid bond restraints
 C5', C18, C9, C11, N4, C21, C16', C16, C15', C12, N6', C22, C1, C13, C4', N2',
  N3, C21', C7', N6, C19, O1, C2', C11', C9', N5', C15, C3, C4, N2, C20', C6,
 C7, C2, N4', C23', C6', C14, C10, N1, C20, C3', C17', C23, C17, S1, S1', C5,
 N5, C8, N3', C10', C14'
 with sigma for 1-2 distances of 0.01 and sigma for 1-3 distances of 0.01
4. Uiso/Uaniso restraints and constraints
C5' \\sim C18 \\sim C9 \\sim C11 \\sim N4 \\sim C21 \\sim C16' \\sim C16 \\sim
C15' \\sim C12 \\sim N6' \\sim C22 \\sim C1 \\sim C13 \\sim C4' \\sim N2' \\sim
N3 \\sim C21' \\sim C7' \\sim N6 \\sim C19 \\sim O1 \\sim C2' \\sim C11' \\sim
C9' \\sim N5' \\sim C15 \\sim C3 \\sim C4 \\sim N2 \\sim C20' \\sim C6 \\sim C7
\\sim C2 \\sim N4' \\sim C23' \\sim C6' \\sim C14 \\sim C10 \\sim N1 \\sim C20
\\sim C3' \\sim C17' \\sim C23 \\sim C17 \\sim S1 \\sim S1' \\sim C5 \\sim N5
\\sim C8 \\sim N3' \\sim C10' \\sim C14': within 1.7A with sigma of 0.04 and
sigma for terminal atoms of 0.08
Uanis(C11') \\sim Ueq: with sigma of 0.05 and sigma for terminal atoms of 0.1
Uanis(C11) \\sim Ueq: with sigma of 0.05 and sigma for terminal atoms of 0.1
Uanis(C21) \\sim Ueq, Uanis(C20) \\sim Ueq: with sigma of 0.05 and sigma for
terminal atoms of 0.1
5. Others
 Sof(S1')=Sof(N3')=Sof(H3')=Sof(N6')=Sof(H6')=Sof(C4')=Sof(C2')=Sof(C6')=
 Sof(C3')=Sof(H3'A)=Sof(H8BC)=Sof(H8BD)=Sof(C5')=Sof(H5')=Sof(C9')=Sof(H9'A)=
 Sof(H9'B)=Sof(H9'C)=Sof(C11')=Sof(H11D)=Sof(H11E)=Sof(H11F)=Sof(N2')=Sof(C7')=
 Sof(H7')=Sof(C10')=1-FVAR(1)
 Sof(C10)=Sof(N2)=Sof(H8AA)=Sof(H8AB)=Sof(C7)=Sof(H7)=Sof(C11)=Sof(H11A)=
 Sof(H11B)=Sof(H11C)=Sof(C5)=Sof(H5)=Sof(C3)=Sof(H3)=Sof(C9)=Sof(H9A)=Sof(H9B)=
 Sof(H9C)=Sof(C6)=Sof(C4)=Sof(N6)=Sof(H6)=Sof(N3)=Sof(C2)=Sof(S1)=Sof(H1A)=
 FVAR(1)
 Sof(H22A)=Sof(C20')=Sof(H20')=Sof(C21')=Sof(H21')=Sof(N5')=Sof(C23')=
 Sof(H23')=1-FVAR(2)
 Sof(H22)=Sof(N5)=Sof(C23)=Sof(H23)=Sof(C20)=Sof(H20)=Sof(C21)=Sof(H21)=FVAR(2)
 Sof(C14')=Sof(H14')=Sof(C16')=Sof(H16')=Sof(C17')=Sof(H17')=Sof(N4')=
 Sof(C15')=Sof(H15')=1-FVAR(3)
 Sof(N4)=Sof(C17)=Sof(H17)=Sof(C16)=Sof(H16)=Sof(C15)=Sof(H15)=Sof(C14)=
 Sof(H14)=FVAR(3)
6.a Secondary CH2 refined with riding coordinates:
 C12(H12A,H12B), C8(H8BC,H8BD), C8(H8AA,H8AB), C18(H18A,H18B)
6.b Aromatic/amide H refined with riding coordinates:
 N3'(H3'), N6'(H6'), C3'(H3'A), C7(H7), C5'(H5'), C14'(H14'), C17(H17),
 C22(H22A), C22(H22), C16(H16), C15(H15), C20'(H20'), C21'(H21'), C23(H23),
 C20(H20), C23'(H23'), C21(H21), C5(H5), C3(H3), N6(H6), C7'(H7'), C16'(H16'),
 C14(H14), C17'(H17'), C15'(H15')
6.c Idealised Me refined as rotating group:
 C11(H11A,H11B,H11C), C9'(H9'A,H9'B,H9'C), C9(H9A,H9B,H9C), C11'(H11D,H11E,H11F)
6.d Idealised tetrahedral OH refined as rotating group:
 O1(H1), S1(H1A)
;
_shelx_shelxl_version_number 2014/7
_olex2_submission_special_instructions 'No special instructions were received'

loop_
_space_group_symop_operation_xyz
'x, y, z'
'-x+1/2, y+1/2, -z+1/2'
'-x, -y, -z'
'x-1/2, -y-1/2, z-1/2'

loop_
_atom_site_label
_atom_site_type_symbol
_atom_site_fract_x
_atom_site_fract_y
_atom_site_fract_z
_atom_site_U_iso_or_equiv
_atom_site_adp_type
_atom_site_occupancy
_atom_site_site_symmetry_order
_atom_site_calc_flag
_atom_site_refinement_flags_posn
_atom_site_refinement_flags_adp
_atom_site_refinement_flags_occupancy
_atom_site_disorder_assembly
_atom_site_disorder_group
S1' S -0.2211(4) -0.01086(19) 0.4923(5) 0.0595(11) Uani 0.651(14) 1 d . U P A 2
C10 C -0.191(2) 0.0829(14) 0.534(2) 0.048(3) Uani 0.349(14) 1 d D U P A 1
N1 N 0.54087(14) 0.34264(8) 0.72057(11) 0.0413(4) Uani 1 1 d . U . . .
N3' N -0.0599(12) 0.0947(8) 0.5626(13) 0.060(3) Uani 0.651(14) 1 d D U P A 2
H3' H 0.0093 0.0657 0.5539 0.072 Uiso 0.651(14) 1 calc R . P A 2
N2 N -0.037(2) 0.1667(12) 0.5755(14) 0.039(2) Uani 0.349(14) 1 d . U P A 1
N6' N -0.2905(8) 0.1234(4) 0.5359(7) 0.0551(16) Uani 0.651(14) 1 d D U P A 2
H6' H -0.2662 0.1694 0.5472 0.066 Uiso 0.651(14) 1 calc R . P A 2
C1 C 0.26042(18) 0.27251(10) 0.69379(17) 0.0504(5) Uani 1 1 d D U . . .
N4 N 0.6536(17) 0.4531(7) 0.5091(13) 0.070(2) Uani 0.54(3) 1 d . U P B 1
C4' C 0.0705(8) 0.3839(5) 0.7174(8) 0.0619(19) Uani 0.651(14) 1 d . U P A 2
C2' C 0.2934(11) 0.3362(8) 0.7447(17) 0.050(3) Uani 0.651(14) 1 d D U P A 2
C12 C 0.54169(19) 0.40594(10) 0.65105(15) 0.0470(5) Uani 1 1 d . U . . .
H12A H 0.5834 0.4481 0.6905 0.056 Uiso 1 1 calc R . . . .
H12B H 0.4472 0.4194 0.6274 0.056 Uiso 1 1 calc R . . . .
C6' C 0.1267(12) 0.2599(6) 0.6667(7) 0.051(2) Uani 0.651(14) 1 d . U P A 2
C19 C 0.6950(2) 0.25503(12) 0.81585(17) 0.0557(5) Uani 1 1 d . U . . .
C13 C 0.6181(2) 0.39158(11) 0.55686(16) 0.0533(5) Uani 1 1 d . U . . .
C3' C 0.2036(9) 0.3933(5) 0.7578(7) 0.0506(18) Uani 0.651(14) 1 d . U P A 2
H3'A H 0.2323 0.4373 0.7931 0.061 Uiso 0.651(14) 1 calc R . P A 2
C8 C 0.4363(2) 0.35071(11) 0.79460(16) 0.0503(5) Uani 1 1 d D U . . .
H8BC H 0.4405 0.4012 0.8236 0.060 Uiso 0.651(14) 1 calc R . P A 2
H8BD H 0.4560 0.3162 0.8537 0.060 Uiso 0.651(14) 1 calc R . P A 2
H8AA H 0.4480 0.3121 0.8491 0.060 Uiso 0.349(14) 1 calc R . P A 1
H8AB H 0.4460 0.3991 0.8298 0.060 Uiso 0.349(14) 1 calc R . P A 1
C18 C 0.6749(2) 0.33144(11) 0.77616(18) 0.0565(5) Uani 1 1 d . U . . .
H18A H 0.6865 0.3660 0.8360 0.068 Uiso 1 1 calc R . . . .
H18B H 0.7453 0.3428 0.7281 0.068 Uiso 1 1 calc R . . . .
C7 C 0.087(2) 0.1851(11) 0.5953(12) 0.040(3) Uani 0.349(14) 1 d . U P A 1
H7 H 0.1563 0.1501 0.5856 0.048 Uiso 0.349(14) 1 calc R . P A 1
C11 C -0.430(3) 0.1116(16) 0.554(2) 0.089(7) Uani 0.349(14) 1 d . U P A 1
H11A H -0.4804 0.1417 0.6006 0.134 Uiso 0.349(14) 1 calc GR . P A 1
H11B H -0.4487 0.0596 0.5655 0.134 Uiso 0.349(14) 1 calc GR . P A 1
H11C H -0.4565 0.1245 0.4809 0.134 Uiso 0.349(14) 1 calc GR . P A 1
C5' C 0.0339(8) 0.3172(4) 0.6743(8) 0.0635(19) Uani 0.651(14) 1 d . U P A 2
H5' H -0.0578 0.3096 0.6486 0.076 Uiso 0.651(14) 1 calc R . P A 2
C14' C 0.652(2) 0.3239(10) 0.5209(16) 0.061(3) Uani 0.46(3) 1 d . U P B 2
H14' H 0.6170 0.2822 0.5539 0.073 Uiso 0.46(3) 1 calc R . P B 2
C9' C -0.0325(9) 0.4459(5) 0.7235(10) 0.095(3) Uani 0.651(14) 1 d . U P A 2
H9'A H -0.0842 0.4384 0.7845 0.142 Uiso 0.651(14) 1 calc GR . P A 2
H9'B H -0.0944 0.4461 0.6594 0.142 Uiso 0.651(14) 1 calc GR . P A 2
H9'C H 0.0151 0.4931 0.7303 0.142 Uiso 0.651(14) 1 calc GR . P A 2
C17 C 0.7064(15) 0.4436(7) 0.4166(12) 0.083(3) Uani 0.54(3) 1 d . U P B 1
H17 H 0.7356 0.4860 0.3816 0.099 Uiso 0.54(3) 1 calc R . P B 1
C22 C 0.7323(3) 0.11409(17) 0.8813(3) 0.0940(9) Uani 1 1 d . U . . .
H22A H 0.7303 0.0651 0.9067 0.113 Uiso 0.484(8) 1 calc R . P C 2
H22 H 0.7418 0.0653 0.9070 0.113 Uiso 0.516(8) 1 calc R . P C 1
C16 C 0.7208(17) 0.3773(7) 0.3701(10) 0.089(3) Uani 0.54(3) 1 d . U P B 1
H16 H 0.7586 0.3739 0.3046 0.107 Uiso 0.54(3) 1 calc R . P B 1
C15 C 0.679(2) 0.3153(9) 0.4197(13) 0.092(4) Uani 0.54(3) 1 d . U P B 1
H15 H 0.6890 0.2686 0.3882 0.111 Uiso 0.54(3) 1 calc R . P B 1
C20' C 0.7548(8) 0.2458(4) 0.9136(5) 0.080(2) Uani 0.484(8) 1 d . U P C 2
H20' H 0.7800 0.2868 0.9568 0.097 Uiso 0.484(8) 1 calc R . P C 2
N5 N 0.5892(5) 0.2071(2) 0.7964(5) 0.0700(18) Uani 0.516(8) 1 d . U P C 1
C21' C 0.7779(10) 0.1760(5) 0.9484(6) 0.099(3) Uani 0.484(8) 1 d . U P C 2
H21' H 0.8232 0.1674 1.0157 0.119 Uiso 0.484(8) 1 calc R . P C 2
C23 C 0.6093(7) 0.1380(3) 0.8272(7) 0.092(3) Uani 0.516(8) 1 d . U P C 1
H23 H 0.5386 0.1033 0.8124 0.111 Uiso 0.516(8) 1 calc R . P C 1
N5' N 0.6731(9) 0.1999(2) 0.7485(4) 0.079(2) Uani 0.484(8) 1 d . U P C 2
C20 C 0.8069(8) 0.2297(4) 0.8674(9) 0.114(3) Uani 0.516(8) 1 d . U P C 1
H20 H 0.8784 0.2630 0.8870 0.137 Uiso 0.516(8) 1 calc R . P C 1
C23' C 0.6947(11) 0.1312(3) 0.7840(5) 0.091(3) Uani 0.484(8) 1 d . U P C 2
H23' H 0.6818 0.0922 0.7349 0.109 Uiso 0.484(8) 1 calc R . P C 2
C21 C 0.8232(9) 0.1565(5) 0.8938(10) 0.137(4) Uani 0.516(8) 1 d . U P C 1
H21 H 0.9092 0.1397 0.9226 0.165 Uiso 0.516(8) 1 calc R . P C 1
C5 C 0.0310(14) 0.3157(8) 0.6287(9) 0.046(2) Uani 0.349(14) 1 d . U P A 1
H5 H -0.0573 0.3072 0.5958 0.055 Uiso 0.349(14) 1 calc R . P A 1
C3 C 0.1913(17) 0.3934(9) 0.7220(11) 0.042(3) Uani 0.349(14) 1 d D U P A 1
H3 H 0.2075 0.4411 0.7502 0.051 Uiso 0.349(14) 1 calc R . P A 1
C9 C -0.0320(15) 0.4476(9) 0.6646(14) 0.077(4) Uani 0.349(14) 1 d . U P A 1
H9A H -0.1256 0.4300 0.6551 0.115 Uiso 0.349(14) 1 calc GR . P A 1
H9B H -0.0132 0.4786 0.6049 0.115 Uiso 0.349(14) 1 calc GR . P A 1
H9C H -0.0191 0.4763 0.7295 0.115 Uiso 0.349(14) 1 calc GR . P A 1
C6 C 0.125(2) 0.2591(12) 0.6327(11) 0.037(2) Uani 0.349(14) 1 d . U P A 1
C4 C 0.0621(15) 0.3839(9) 0.6710(11) 0.050(3) Uani 0.349(14) 1 d . U P A 1
N6 N -0.2828(15) 0.1253(8) 0.5771(11) 0.059(3) Uani 0.349(14) 1 d D U P A 1
H6 H -0.2551 0.1614 0.6194 0.070 Uiso 0.349(14) 1 calc R . P A 1
C11' C -0.4336(11) 0.1074(8) 0.5153(10) 0.072(2) Uani 0.651(14) 1 d . U P A 2
H11D H -0.4530 0.0939 0.4414 0.108 Uiso 0.651(14) 1 calc GR . P A 2
H11E H -0.4865 0.1509 0.5307 0.108 Uiso 0.651(14) 1 calc GR . P A 2
H11F H -0.4580 0.0666 0.5599 0.108 Uiso 0.651(14) 1 calc GR . P A 2
N2' N -0.0385(14) 0.1719(7) 0.6041(9) 0.055(2) Uani 0.651(14) 1 d . U P A 2
N3 N -0.0651(19) 0.1054(15) 0.558(2) 0.044(3) Uani 0.349(14) 1 d D U P A 1
C7' C 0.0862(13) 0.1880(7) 0.6266(8) 0.054(2) Uani 0.651(14) 1 d . U P A 2
H7' H 0.1536 0.1522 0.6168 0.064 Uiso 0.651(14) 1 calc R . P A 2
O1 O 0.35126(13) 0.21780(7) 0.68538(12) 0.0569(4) Uani 1 1 d . U . . .
H1 H 0.4296 0.2336 0.7029 0.085 Uiso 1 1 calc GR . . . .
C10' C -0.1909(10) 0.0713(7) 0.5389(15) 0.056(3) Uani 0.651(14) 1 d D U P A 2
C16' C 0.784(2) 0.3701(10) 0.3992(14) 0.105(4) Uani 0.46(3) 1 d . U P B 2
H16' H 0.8389 0.3651 0.3423 0.126 Uiso 0.46(3) 1 calc R . P B 2
C14 C 0.623(2) 0.3206(10) 0.5176(14) 0.083(4) Uani 0.54(3) 1 d . U P B 1
H14 H 0.5905 0.2792 0.5532 0.100 Uiso 0.54(3) 1 calc R . P B 1
C17' C 0.757(2) 0.4346(12) 0.4374(17) 0.109(5) Uani 0.46(3) 1 d . U P B 2
H17' H 0.7966 0.4761 0.4072 0.130 Uiso 0.46(3) 1 calc R . P B 2
N4' N 0.678(2) 0.4473(9) 0.5155(16) 0.086(4) Uani 0.46(3) 1 d . U P B 2
C15' C 0.7312(19) 0.3118(13) 0.4435(16) 0.089(3) Uani 0.46(3) 1 d . U P B 2
H15' H 0.7491 0.2634 0.4207 0.107 Uiso 0.46(3) 1 calc R . P B 2
C2 C 0.302(2) 0.3448(15) 0.739(3) 0.042(3) Uani 0.349(14) 1 d D U P A 1
S1 S -0.2183(8) -0.0108(4) 0.5010(9) 0.067(2) Uani 0.349(14) 1 d . U P A 1
H1A H -0.3221 -0.0169 0.4461 0.101 Uiso 0.349(14) 1 calc GR . P A 1

loop_
_atom_site_aniso_label
_atom_site_aniso_U_11
_atom_site_aniso_U_22
_atom_site_aniso_U_33
_atom_site_aniso_U_23
_atom_site_aniso_U_13
_atom_site_aniso_U_12
S1' 0.0317(13) 0.0368(14) 0.109(2) -0.0100(13) -0.0006(11) 0.0012(9)
C10 0.050(6) 0.021(5) 0.072(7) -0.003(5) 0.007(5) -0.009(4)
N1 0.0349(7) 0.0443(8) 0.0445(8) -0.0004(7) 0.0023(6) -0.0073(6)
N3' 0.046(4) 0.033(4) 0.101(5) -0.001(3) 0.000(3) -0.010(3)
N2 0.031(3) 0.039(5) 0.048(6) -0.006(5) 0.009(4) -0.001(3)
N6' 0.0367(19) 0.0373(17) 0.090(5) -0.020(3) 0.001(3) -0.0046(13)
C1 0.0389(10) 0.0388(10) 0.0745(14) 0.0019(9) 0.0114(9) -0.0026(8)
N4 0.085(5) 0.058(3) 0.072(4) 0.022(3) 0.027(3) 0.007(3)
C4' 0.041(2) 0.046(2) 0.101(5) -0.009(4) 0.021(4) -0.0056(17)
C2' 0.037(2) 0.042(5) 0.073(6) 0.003(4) 0.017(3) -0.010(3)
C12 0.0444(10) 0.0420(10) 0.0552(11) 0.0013(9) 0.0078(9) -0.0058(8)
C6' 0.040(2) 0.043(2) 0.069(5) -0.009(4) 0.011(4) -0.0075(16)
C19 0.0463(11) 0.0626(13) 0.0559(12) 0.0036(10) -0.0092(9) -0.0032(9)
C13 0.0576(12) 0.0502(11) 0.0532(12) -0.0016(10) 0.0111(9) -0.0086(9)
C3' 0.047(2) 0.045(2) 0.063(5) -0.008(3) 0.018(3) -0.0094(17)
C8 0.0553(11) 0.0471(11) 0.0499(11) -0.0060(9) 0.0126(9) -0.0091(9)
C18 0.0479(11) 0.0555(12) 0.0635(13) -0.0029(10) -0.0107(10) -0.0129(9)
C7 0.044(4) 0.036(4) 0.040(6) -0.001(4) 0.007(5) -0.010(3)
C11 0.052(5) 0.068(7) 0.148(19) -0.048(11) 0.002(9) -0.012(4)
C5' 0.033(2) 0.054(2) 0.104(5) -0.010(4) 0.010(4) -0.0044(15)
C14' 0.067(5) 0.050(4) 0.069(5) 0.009(4) 0.018(4) -0.004(4)
C9' 0.055(3) 0.051(3) 0.182(9) -0.021(5) 0.029(5) -0.001(2)
C17 0.106(7) 0.070(3) 0.077(5) 0.027(3) 0.042(5) 0.007(4)
C22 0.089(2) 0.0785(18) 0.113(2) 0.0369(17) 0.0023(18) 0.0156(16)
C16 0.116(8) 0.091(4) 0.067(5) -0.001(4) 0.036(5) -0.005(5)
C15 0.133(10) 0.073(4) 0.078(7) -0.018(4) 0.044(6) -0.004(7)
C20' 0.098(5) 0.089(4) 0.051(3) -0.011(3) -0.016(3) 0.044(4)
N5 0.050(3) 0.048(2) 0.107(4) 0.008(2) -0.022(3) 0.0002(17)
C21' 0.135(7) 0.101(5) 0.056(4) 0.001(3) -0.017(4) 0.062(4)
C23 0.072(4) 0.054(3) 0.145(7) 0.021(3) -0.027(4) 0.003(3)
N5' 0.122(6) 0.046(2) 0.065(3) 0.008(2) -0.018(3) -0.015(3)
C20 0.072(4) 0.087(4) 0.169(8) 0.037(5) -0.066(5) -0.024(4)
C23' 0.147(8) 0.053(3) 0.074(4) 0.006(3) 0.013(4) -0.009(4)
C21 0.092(5) 0.095(5) 0.207(10) 0.046(6) -0.087(6) -0.005(4)
C5 0.037(3) 0.044(3) 0.056(6) 0.003(4) 0.002(4) -0.012(2)
C3 0.051(4) 0.031(3) 0.047(7) -0.003(5) 0.016(4) -0.006(3)
C9 0.038(4) 0.054(4) 0.140(12) 0.004(8) 0.020(7) 0.001(3)
C6 0.030(3) 0.042(4) 0.039(6) 0.006(5) 0.009(5) -0.006(3)
C4 0.036(3) 0.043(4) 0.072(7) 0.007(5) 0.007(5) -0.004(3)
N6 0.033(3) 0.068(4) 0.075(7) -0.031(5) 0.001(5) -0.003(3)
C11' 0.026(2) 0.061(4) 0.128(8) -0.033(4) 0.006(3) 0.001(2)
N2' 0.046(2) 0.043(2) 0.078(6) -0.016(4) 0.012(4) -0.0109(16)
N3 0.023(4) 0.032(6) 0.078(7) 0.002(5) 0.008(4) 0.007(3)
C7' 0.036(2) 0.052(3) 0.073(6) -0.012(4) 0.006(4) -0.0015(17)
O1 0.0442(7) 0.0454(8) 0.0797(10) -0.0098(7) -0.0028(7) 0.0035(6)
C10' 0.029(2) 0.040(5) 0.099(5) 0.011(3) 0.007(3) -0.002(2)
C16' 0.119(10) 0.118(7) 0.086(8) -0.019(6) 0.061(7) -0.020(8)
C14 0.112(11) 0.062(4) 0.084(6) -0.025(4) 0.055(6) -0.022(5)
C17' 0.130(12) 0.104(7) 0.101(9) -0.006(7) 0.066(8) -0.030(7)
N4' 0.118(10) 0.064(6) 0.085(7) -0.018(5) 0.052(6) -0.042(6)
C15' 0.099(9) 0.091(5) 0.082(8) -0.019(6) 0.030(6) 0.013(6)
C2 0.046(4) 0.028(4) 0.058(6) -0.001(5) 0.028(4) -0.015(4)
S1 0.053(4) 0.050(3) 0.098(4) 0.016(3) 0.008(2) -0.017(2)

loop_
_atom_type_symbol
_atom_type_description
_atom_type_scat_dispersion_real
_atom_type_scat_dispersion_imag
_atom_type_scat_source
C C 0.0033 0.0016 'International Tables Vol C Tables 4.2.6.8 and 6.1.1.4'
H H 0.0000 0.0000 'International Tables Vol C Tables 4.2.6.8 and 6.1.1.4'
N N 0.0061 0.0033 'International Tables Vol C Tables 4.2.6.8 and 6.1.1.4'
O O 0.0106 0.0060 'International Tables Vol C Tables 4.2.6.8 and 6.1.1.4'
S S 0.1246 0.1234 'International Tables Vol C Tables 4.2.6.8 and 6.1.1.4'

loop_
_geom_angle_atom_site_label_1
_geom_angle_atom_site_label_2
_geom_angle_atom_site_label_3
_geom_angle
N6 C10 S1 123.8(17)
N3 C10 N6 112.4(18)
N3 C10 S1 118.2(18)
C12 N1 C8 110.82(15)
C12 N1 C18 110.73(14)
C18 N1 C8 111.16(16)
N2' N3' H3' 121.1
C10' N3' H3' 121.1
C10' N3' N2' 117.8(12)
N3 N2 C7 120(2)
C11' N6' H6' 118.0
C10' N6' H6' 118.0
C10' N6' C11' 123.9(8)
C2' C1 C6' 117.1(7)
O1 C1 C2' 122.2(4)
O1 C1 C6' 119.7(5)
O1 C1 C6 113.9(8)
O1 C1 C2 121.2(7)
C2 C1 C6 123.5(11)
C13 N4 C17 115.6(12)
C3' C4' C9' 120.5(7)
C5' C4' C3' 118.1(8)
C5' C4' C9' 121.4(7)
C1 C2' C3' 124.6(7)
C1 C2' C8 121.7(8)
C3' C2' C8 113.7(9)
N1 C12 H12A 109.1
N1 C12 H12B 109.1
N1 C12 C13 112.47(16)
H12A C12 H12B 107.8
C13 C12 H12A 109.1
C13 C12 H12B 109.1
C1 C6' C5' 119.2(8)
C1 C6' C7' 118.5(10)
C5' C6' C7' 122.3(10)
C20' C19 C18 117.9(4)
N5 C19 C18 117.1(2)
N5' C19 C18 118.4(2)
N5' C19 C20' 122.8(4)
C20 C19 C18 125.3(3)
C20 C19 N5 117.6(4)
N4 C13 C12 113.1(8)
N4 C13 C14 126.6(11)
C14' C13 C12 125.7(8)
C14 C13 C12 119.1(8)
N4' C13 C12 117.8(9)
N4' C13 C14' 115.4(13)
C4' C3' C2' 117.5(8)
C4' C3' H3'A 121.2
C2' C3' H3'A 121.2
N1 C8 C2' 113.2(9)
N1 C8 H8BC 108.9
N1 C8 H8BD 108.9
N1 C8 H8AA 109.6
N1 C8 H8AB 109.6
C2' C8 H8BC 108.9
C2' C8 H8BD 108.9
H8BC C8 H8BD 107.8
H8AA C8 H8AB 108.1
C2 C8 N1 110.1(16)
C2 C8 H8AA 109.6
C2 C8 H8AB 109.6
N1 C18 C19 112.61(15)
N1 C18 H18A 109.1
N1 C18 H18B 109.1
C19 C18 H18A 109.1
C19 C18 H18B 109.1
H18A C18 H18B 107.8
N2 C7 H7 119.4
N2 C7 C6 121(2)
C6 C7 H7 119.4
H11A C11 H11B 109.5
H11A C11 H11C 109.5
H11B C11 H11C 109.5
N6 C11 H11A 109.5
N6 C11 H11B 109.5
N6 C11 H11C 109.5
C4' C5' C6' 122.4(7)
C4' C5' H5' 118.8
C6' C5' H5' 118.8
C13 C14' H14' 117.3
C15' C14' C13 125.3(16)
C15' C14' H14' 117.3
C4' C9' H9'A 109.5
C4' C9' H9'B 109.5
C4' C9' H9'C 109.5
H9'A C9' H9'B 109.5
H9'A C9' H9'C 109.5
H9'B C9' H9'C 109.5
N4 C17 H17 117.9
N4 C17 C16 124.2(12)
C16 C17 H17 117.9
C21' C22 H22A 122.5
C23 C22 H22 120.8
C23' C22 H22A 122.5
C23' C22 C21' 115.1(5)
C21 C22 H22 120.8
C21 C22 C23 118.5(5)
C17 C16 H16 120.6
C17 C16 C15 118.8(11)
C15 C16 H16 120.6
C16 C15 H15 119.8
C16 C15 C14 120.5(14)
C14 C15 H15 119.8
C19 C20' H20' 121.0
C19 C20' C21' 117.9(6)
C21' C20' H20' 121.0
C23 N5 C19 117.2(4)
C22 C21' H21' 120.2
C20' C21' C22 119.5(6)
C20' C21' H21' 120.2
C22 C23 H23 118.8
N5 C23 C22 122.4(5)
N5 C23 H23 118.8
C19 N5' C23' 118.2(4)
C19 C20 H20 118.9
C19 C20 C21 122.2(6)
C21 C20 H20 118.9
C22 C23' N5' 124.7(6)
C22 C23' H23' 117.7
N5' C23' H23' 117.7
C22 C21 C20 121.6(6)
C22 C21 H21 119.2
C20 C21 H21 119.2
C6 C5 H5 119.1
C4 C5 H5 119.1
C4 C5 C6 121.8(13)
C4 C3 H3 114.1
C4 C3 C2 131.8(15)
C2 C3 H3 114.1
H9A C9 H9B 109.5
H9A C9 H9C 109.5
H9B C9 H9C 109.5
C4 C9 H9A 109.5
C4 C9 H9B 109.5
C4 C9 H9C 109.5
C7 C6 C1 120.6(17)
C5 C6 C1 117.6(14)
C5 C6 C7 121.0(17)
C5 C4 C3 117.3(14)
C5 C4 C9 124.3(12)
C3 C4 C9 118.4(13)
C10 N6 C11 120.4(15)
C10 N6 H6 119.8
C11 N6 H6 119.8
N6' C11' H11D 109.5
N6' C11' H11E 109.5
N6' C11' H11F 109.5
H11D C11' H11E 109.5
H11D C11' H11F 109.5
H11E C11' H11F 109.5
C7' N2' N3' 113.3(12)
N2 N3 C10 123(2)
C6' C7' H7' 119.4
N2' C7' C6' 121.3(12)
N2' C7' H7' 119.4
C1 O1 H1 109.5
N3' C10' S1' 120.4(9)
N6' C10' S1' 121.2(8)
N6' C10' N3' 117.2(11)
C17' C16' H16' 121.5
C17' C16' C15' 117.1(15)
C15' C16' H16' 121.5
C13 C14 C15 114.2(14)
C13 C14 H14 122.9
C15 C14 H14 122.9
C16' C17' H17' 117.1
C16' C17' N4' 125.8(16)
N4' C17' H17' 117.1
C13 N4' C17' 118.7(14)
C14' C15' H15' 121.3
C16' C15' C14' 117.5(18)
C16' C15' H15' 121.3
C8 C2 C1 118.1(14)
C3 C2 C1 107.8(13)
C3 C2 C8 134.1(18)
C10 S1 H1A 109.5

loop_
_geom_bond_atom_site_label_1
_geom_bond_atom_site_label_2
_geom_bond_distance
S1' C10' 1.628(12)
C10 N6 1.346(17)
C10 N3 1.327(17)
C10 S1 1.77(2)
N1 C12 1.456(2)
N1 C8 1.470(2)
N1 C18 1.467(2)
N3' H3' 0.8800
N3' N2' 1.51(2)
N3' C10' 1.376(9)
N2 C7 1.28(3)
N2 N3 1.17(4)
N6' H6' 0.8800
N6' C11' 1.450(13)
N6' C10' 1.367(11)
C1 C2' 1.357(12)
C1 C6' 1.360(12)
C1 C6 1.511(18)
C1 O1 1.353(2)
C1 C2 1.48(2)
N4 C13 1.337(14)
N4 C17 1.34(2)
C4' C3' 1.385(11)
C4' C5' 1.370(10)
C4' C9' 1.529(12)
C2' C3' 1.389(12)
C2' C8 1.526(9)
C12 H12A 0.9900
C12 H12B 0.9900
C12 C13 1.500(3)
C6' C5' 1.401(14)
C6' C7' 1.451(15)
C19 C18 1.489(3)
C19 C20' 1.347(7)
C19 N5 1.371(4)
C19 N5' 1.328(5)
C19 C20 1.324(7)
C13 C14' 1.37(2)
C13 C14 1.389(18)
C13 N4' 1.309(17)
C3' H3'A 0.9500
C8 H8BC 0.9900
C8 H8BD 0.9900
C8 H8AA 0.9900
C8 H8AB 0.9900
C8 C2 1.454(16)
C18 H18A 0.9900
C18 H18B 0.9900
C7 H7 0.9500
C7 C6 1.47(3)
C11 H11A 0.9800
C11 H11B 0.9800
C11 H11C 0.9800
C11 N6 1.48(3)
C5' H5' 0.9500
C14' H14' 0.9500
C14' C15' 1.33(3)
C9' H9'A 0.9800
C9' H9'B 0.9800
C9' H9'C 0.9800
C17 H17 0.9500
C17 C16 1.359(17)
C22 H22A 0.9500
C22 H22 0.9500
C22 C21' 1.464(9)
C22 C23 1.418(6)
C22 C23' 1.305(7)
C22 C21 1.187(8)
C16 H16 0.9500
C16 C15 1.375(19)
C15 H15 0.9500
C15 C14 1.42(2)
C20' H20' 0.9500
C20' C21' 1.360(11)
N5 C23 1.329(6)
C21' H21' 0.9500
C23 H23 0.9500
N5' C23' 1.343(7)
C20 H20 0.9500
C20 C21 1.381(10)
C23' H23' 0.9500
C21 H21 0.9500
C5 H5 0.9500
C5 C6 1.39(3)
C5 C4 1.38(2)
C3 H3 0.9500
C3 C4 1.397(19)
C3 C2 1.415(18)
C9 H9A 0.9800
C9 H9B 0.9800
C9 H9C 0.9800
C9 C4 1.49(2)
N6 H6 0.8800
C11' H11D 0.9800
C11' H11E 0.9800
C11' H11F 0.9800
N2' C7' 1.279(17)
C7' H7' 0.9500
O1 H1 0.8400
C16' H16' 0.9500
C16' C17' 1.31(2)
C16' C15' 1.33(2)
C14 H14 0.9500
C17' H17' 0.9500
C17' N4' 1.34(3)
C15' H15' 0.9500
S1 H1A 1.2000

loop_
_geom_hbond_atom_site_label_D
_geom_hbond_atom_site_label_H
_geom_hbond_atom_site_label_A
_geom_hbond_distance_DH
_geom_hbond_distance_HA
_geom_hbond_distance_DA
_geom_hbond_angle_DHA
O1 H1 N1 0.84 2.27 2.960(2) 139.0
O1 H1 N5 0.84 1.96 2.654(4) 139.3
O1 H1 N5' 0.84 2.51 3.239(8) 145.8
